data_2204031
loop_
_publ_author_name
'Hou, Lei'
'Li, Dan'
'Yin, Ye-Gao'
'Wu, Tao'
'Ng, Seik Weng'

_publ_section_title
;(Acetonitrile-\k<i>N</i>)(4'-phenyl-2,2':6',2''-terpyridine-\k^3^<i>N</i>)silver(I)
 hexafluorophosphate acetonitrile solvate
;
_journal_issue 8
_journal_name_full 'Acta Crystallographica Section E'
_journal_page_first m1106
_journal_page_last m1107
_journal_paper_doi 10.1107/S1600536804016472
_journal_volume 60
_journal_year 2004
_chemical_formula_iupac '[Ag (C2 H3 N) (C21 H15 N3)] P F6 , C2 H3 N'
_chemical_formula_moiety 'C23 H18 Ag N4 + , F6 P - , C2 H3 N'
_chemical_formula_sum 'C25 H21 Ag F6 N5 P'
_chemical_formula_weight 644.31
_chemical_name_systematic
;
(Acetonitrile-\kN)(4'-phenyl-2,2':6',2''-terpyridine-\k^3^N)silver(I)
hexafluorophosphate acetonitrile solvate
;
_space_group_IT_number 14
_symmetry_cell_setting monoclinic
_symmetry_space_group_name_Hall '-P 2yn'
_symmetry_space_group_name_H-M 'P 1 21/n 1'
_atom_sites_solution_hydrogens geom
_atom_sites_solution_primary direct
_atom_sites_solution_secondary difmap
_audit_creation_method SHELXL97
_cell_angle_alpha 90.00
_cell_angle_beta 90.356(2)
_cell_angle_gamma 90.00
_cell_formula_units_Z 4
_cell_length_a 16.7770(10)
_cell_length_b 7.8257(6)
_cell_length_c 19.4470(10)
_cell_measurement_reflns_used 1971
_cell_measurement_temperature 295(2)
_cell_measurement_theta_max 20.3
_cell_measurement_theta_min 2.4
_cell_volume 2553.2(3)
_computing_cell_refinement 'SAINT (Bruker, 2002)'
_computing_data_collection 'SMART (Bruker, 2002)'
_computing_data_reduction SAINT
_computing_molecular_graphics 'ORTEPII (Johnson, 1976)'
_computing_publication_material SHELXL97
_computing_structure_refinement 'SHELXL97 (Sheldrick, 1997)'
_computing_structure_solution 'SHELXS97 (Sheldrick, 1997)'
_diffrn_ambient_temperature 295(2)
_diffrn_measured_fraction_theta_full 1.00
_diffrn_measured_fraction_theta_max 1.00
_diffrn_measurement_device_type 'Bruker APEX CCD area-detector'
_diffrn_measurement_method '\f and \w'
_diffrn_radiation_monochromator graphite
_diffrn_radiation_source 'fine-focus sealed tube'
_diffrn_radiation_type MoK\a
_diffrn_radiation_wavelength 0.71073
_diffrn_reflns_av_R_equivalents 0.038
_diffrn_reflns_av_sigmaI/netI 0.050
_diffrn_reflns_limit_h_max 19
_diffrn_reflns_limit_h_min -17
_diffrn_reflns_limit_k_max 9
_diffrn_reflns_limit_k_min -9
_diffrn_reflns_limit_l_max 23
_diffrn_reflns_limit_l_min -20
_diffrn_reflns_number 12897
_diffrn_reflns_theta_full 25.0
_diffrn_reflns_theta_max 25.0
_diffrn_reflns_theta_min 1.6
_diffrn_standards_decay_% 0
_diffrn_standards_interval_count 0
_diffrn_standards_interval_time 0
_exptl_absorpt_coefficient_mu 0.921
_exptl_absorpt_correction_T_max 0.898
_exptl_absorpt_correction_T_min 0.354
_exptl_absorpt_correction_type multi-scan
_exptl_absorpt_process_details '(SADABS; Bruker, 2002)'
_exptl_crystal_colour yellow
_exptl_crystal_density_diffrn 1.676
_exptl_crystal_density_meas ?
_exptl_crystal_density_method .
_exptl_crystal_description prism
_exptl_crystal_F_000 1288
_exptl_crystal_size_max 0.20
_exptl_crystal_size_mid 0.18
_exptl_crystal_size_min 0.12
_refine_diff_density_max 1.06
_refine_diff_density_min -0.42
_refine_ls_extinction_method none
_refine_ls_goodness_of_fit_ref 1.06
_refine_ls_hydrogen_treatment constr
_refine_ls_matrix_type full
_refine_ls_number_parameters 345
_refine_ls_number_reflns 4488
_refine_ls_number_restraints 0
_refine_ls_restrained_S_all 1.06
_refine_ls_R_factor_all 0.083
_refine_ls_R_factor_gt 0.057
_refine_ls_shift/su_max 0.001
_refine_ls_shift/su_mean 0.000
_refine_ls_structure_factor_coef Fsqd
_refine_ls_weighting_details 'calc w = 1/[\s^2^(Fo^2^)+(0.0996P)^2^+1.6223P] where P=(Fo^2^+2Fc^2^)/3'
_refine_ls_weighting_scheme calc
_refine_ls_wR_factor_gt 0.153
_refine_ls_wR_factor_ref 0.178
_reflns_number_gt 3262
_reflns_number_total 4488
_reflns_threshold_expression I>2\s(I)
_cod_data_source_file hb6063.cif
_cod_data_source_block I
_cod_depositor_comments
;
The following automatic conversions were performed:
'_symmetry_cell_setting' value 'Monoclinic' changed to 'monoclinic'
according to '/home/saulius/struct/CIF-dictionaries/cif_core.dic'
dictionary named 'cif_core.dic' version 2.4.1 from 2010-06-29.

Automatic conversion script
Id: cif_fix_enum 1527 2010-12-29 10:47:43Z saulius 

The following automatic conversions were performed:

'_symmetry_cell_setting' value 'Monoclinic' changed to 'monoclinic'
according to /home/saulius/struct/CIF-dictionaries/cif_core.dic
dictionary named 'cif_core.dic' version 2.4.1 from 2010-06-29.

Automatic conversion script
Id: cif_fix_values 1715 2011-07-08 13:25:40Z adriana 
;
_cod_original_sg_symbol_H-M 'P 21/n'
_cod_database_code 2204031
_cod_database_fobs_code 2204031

loop_
_symmetry_equiv_pos_as_xyz
'x, y, z'
'x+1/2, -y+1/2, z+1/2'
'-x, -y, -z'
'-x-1/2, y-1/2, -z-1/2'

loop_
_atom_site_label
_atom_site_fract_x
_atom_site_fract_y
_atom_site_fract_z
_atom_site_U_iso_or_equiv
_atom_site_adp_type
_atom_site_calc_flag
_atom_site_refinement_flags
_atom_site_occupancy
_atom_site_type_symbol
Ag1 0.64827(3) 0.46894(7) 0.45451(3) 0.0648(2) Uani d . 1 Ag
P1 0.49678(9) 0.8129(2) 0.13043(8) 0.0564(4) Uani d . 1 P
F1 0.5325(5) 0.7090(10) 0.1899(4) 0.198(4) Uani d . 1 F
F2 0.5194(4) 0.6598(9) 0.0861(5) 0.198(4) Uani d . 1 F
F3 0.4604(6) 0.915(2) 0.0740(4) 0.229(4) Uani d . 1 F
F4 0.4730(5) 0.9570(10) 0.1773(5) 0.208(5) Uani d . 1 F
F5 0.4137(3) 0.7281(8) 0.1435(3) 0.135(2) Uani d . 1 F
F6 0.5801(3) 0.8920(8) 0.1226(4) 0.166(3) Uani d . 1 F
N1 0.5466(3) 0.3825(6) 0.3786(2) 0.0470(10) Uani d . 1 N
N2 0.5507(2) 0.3044(5) 0.5131(2) 0.0400(10) Uani d . 1 N
N3 0.6778(3) 0.4362(6) 0.5784(2) 0.0520(10) Uani d . 1 N
N4 0.7557(3) 0.6140(8) 0.4294(3) 0.073(2) Uani d . 1 N
N5 0.2496(5) 0.0060(10) 0.4065(4) 0.100(2) Uani d . 1 N
C1 0.5498(4) 0.4129(9) 0.3092(3) 0.063(2) Uani d . 1 C
C2 0.4950(4) 0.3500(9) 0.2642(3) 0.067(2) Uani d . 1 C
C3 0.4342(4) 0.2517(9) 0.2884(3) 0.064(2) Uani d . 1 C
C4 0.4296(3) 0.2179(8) 0.3581(3) 0.0520(10) Uani d . 1 C
C5 0.4876(3) 0.2857(7) 0.4021(3) 0.0430(10) Uani d . 1 C
C6 0.4871(3) 0.2517(6) 0.4782(3) 0.0390(10) Uani d . 1 C
C7 0.4242(3) 0.1685(6) 0.5100(3) 0.0400(10) Uani d . 1 C
C8 0.4289(3) 0.1299(6) 0.5798(3) 0.0400(10) Uani d . 1 C
C9 0.4968(3) 0.1842(7) 0.6145(3) 0.0430(10) Uani d . 1 C
C10 0.5558(3) 0.2730(6) 0.5803(3) 0.0400(10) Uani d . 1 C
C11 0.6279(3) 0.3443(7) 0.6170(3) 0.0430(10) Uani d . 1 C
C12 0.6407(4) 0.3224(8) 0.6864(3) 0.057(2) Uani d . 1 C
C13 0.7067(4) 0.3943(9) 0.7168(3) 0.062(2) Uani d . 1 C
C14 0.7579(4) 0.4885(8) 0.6782(4) 0.063(2) Uani d . 1 C
C15 0.7415(4) 0.5046(8) 0.6094(4) 0.066(2) Uani d . 1 C
C16 0.3645(3) 0.0342(7) 0.6145(3) 0.0420(10) Uani d . 1 C
C17 0.3106(3) -0.0636(7) 0.5786(3) 0.0480(10) Uani d . 1 C
C18 0.2506(3) -0.1518(8) 0.6107(3) 0.060(2) Uani d . 1 C
C19 0.2430(4) -0.1433(9) 0.6815(3) 0.068(2) Uani d . 1 C
C20 0.2968(5) -0.0490(10) 0.7182(4) 0.077(2) Uani d . 1 C
C22 0.3562(4) 0.0411(8) 0.6863(3) 0.062(2) Uani d . 1 C
C23 0.8130(4) 0.6851(8) 0.4243(3) 0.063(2) Uani d . 1 C
C24 0.8867(4) 0.7790(10) 0.4170(5) 0.098(3) Uani d . 1 C
C25 0.1925(5) -0.0660(10) 0.4147(4) 0.071(2) Uani d . 1 C
C26 0.1195(5) -0.1570(10) 0.4270(5) 0.097(3) Uani d . 1 C
H1 0.5912 0.4793 0.2922 0.076 Uiso calc R 1 H
H2 0.4988 0.3736 0.2175 0.081 Uiso calc R 1 H
H3 0.3961 0.2078 0.2583 0.077 Uiso calc R 1 H
H4 0.3885 0.1510 0.3754 0.062 Uiso calc R 1 H
H7 0.3791 0.1385 0.4847 0.048 Uiso calc R 1 H
H9 0.5028 0.1605 0.6611 0.051 Uiso calc R 1 H
H12 0.6049 0.2595 0.7125 0.069 Uiso calc R 1 H
H13 0.7164 0.3787 0.7635 0.075 Uiso calc R 1 H
H14 0.8025 0.5401 0.6978 0.076 Uiso calc R 1 H
H15 0.7768 0.5671 0.5827 0.079 Uiso calc R 1 H
H17 0.3147 -0.0704 0.5311 0.058 Uiso calc R 1 H
H18 0.2151 -0.2173 0.5849 0.072 Uiso calc R 1 H
H19 0.2020 -0.2010 0.7037 0.082 Uiso calc R 1 H
H20 0.2930 -0.0446 0.7659 0.092 Uiso calc R 1 H
H22 0.3913 0.1069 0.7124 0.074 Uiso calc R 1 H
H24a 0.9161 0.7335 0.3789 0.147 Uiso calc R 1 H
H24b 0.9178 0.7674 0.4583 0.147 Uiso calc R 1 H
H24c 0.8752 0.8971 0.4089 0.147 Uiso calc R 1 H
H26a 0.0823 -0.0835 0.4497 0.145 Uiso calc R 1 H
H26b 0.1303 -0.2549 0.4554 0.145 Uiso calc R 1 H
H26c 0.0972 -0.1944 0.3839 0.145 Uiso calc R 1 H

loop_
_atom_site_aniso_label
_atom_site_aniso_U_11
_atom_site_aniso_U_22
_atom_site_aniso_U_33
_atom_site_aniso_U_12
_atom_site_aniso_U_13
_atom_site_aniso_U_23
Ag1 0.0438(3) 0.0718(4) 0.0789(4) -0.0144(2) 0.0045(2) 0.0197(3)
P1 0.0493(9) 0.0590(10) 0.0614(9) 0.0072(7) 0.0072(7) 0.0029(8)
F1 0.169(6) 0.225(9) 0.197(7) -0.043(6) -0.073(5) 0.121(7)
F2 0.149(6) 0.147(6) 0.299(10) -0.002(5) 0.091(6) -0.112(6)
F3 0.219(9) 0.300(10) 0.165(7) 0.052(9) -0.048(6) 0.118(8)
F4 0.128(6) 0.199(8) 0.298(11) -0.011(5) 0.038(6) -0.171(8)
F5 0.065(3) 0.140(5) 0.201(6) -0.022(3) 0.021(3) -0.040(4)
F6 0.071(3) 0.102(4) 0.326(9) -0.005(3) 0.056(4) 0.055(5)
N1 0.044(3) 0.048(3) 0.049(3) 0.000(2) 0.012(2) 0.007(2)
N2 0.032(2) 0.035(2) 0.052(3) 0.004(2) 0.002(2) 0.002(2)
N3 0.037(3) 0.055(3) 0.063(3) -0.006(2) 0.000(2) 0.007(2)
N4 0.055(3) 0.059(4) 0.104(4) -0.010(3) 0.021(3) 0.008(3)
N5 0.075(5) 0.105(6) 0.119(6) -0.010(4) -0.010(4) 0.018(4)
C1 0.063(4) 0.063(4) 0.064(4) -0.001(3) 0.017(3) 0.010(3)
C2 0.079(5) 0.079(5) 0.044(3) 0.003(4) 0.010(3) 0.003(3)
C3 0.075(4) 0.064(4) 0.053(4) -0.005(3) -0.005(3) -0.007(3)
C4 0.051(3) 0.052(4) 0.051(3) 0.000(3) 0.002(3) -0.001(3)
C5 0.040(3) 0.036(3) 0.052(3) 0.008(2) 0.006(2) -0.001(2)
C6 0.038(3) 0.030(3) 0.049(3) 0.006(2) 0.003(2) 0.001(2)
C7 0.036(3) 0.035(3) 0.049(3) 0.001(2) -0.003(2) -0.003(2)
C8 0.037(3) 0.031(3) 0.052(3) 0.006(2) 0.006(2) -0.001(2)
C9 0.039(3) 0.043(3) 0.047(3) 0.000(2) 0.007(2) 0.002(2)
C10 0.039(3) 0.033(3) 0.047(3) 0.001(2) -0.001(2) 0.001(2)
C11 0.032(3) 0.037(3) 0.058(3) 0.003(2) 0.002(2) 0.001(2)
C12 0.051(3) 0.060(4) 0.061(4) -0.004(3) 0.001(3) 0.001(3)
C13 0.054(4) 0.074(4) 0.059(4) -0.004(3) -0.009(3) -0.003(3)
C14 0.047(4) 0.066(4) 0.075(5) -0.007(3) -0.014(3) -0.005(3)
C15 0.041(3) 0.065(4) 0.092(5) -0.013(3) -0.002(3) 0.013(3)
C16 0.036(3) 0.032(3) 0.058(3) 0.001(2) 0.005(2) 0.001(2)
C17 0.047(3) 0.049(4) 0.049(3) 0.002(3) 0.007(3) -0.002(3)
C18 0.049(3) 0.045(4) 0.085(5) -0.016(3) 0.002(3) 0.004(3)
C19 0.058(4) 0.072(5) 0.074(4) -0.018(3) 0.021(3) 0.015(4)
C20 0.079(5) 0.098(6) 0.055(4) -0.028(4) 0.023(4) 0.004(4)
C22 0.062(4) 0.064(4) 0.059(4) -0.017(3) 0.014(3) -0.001(3)
C23 0.053(4) 0.053(4) 0.082(4) 0.004(3) 0.017(3) 0.000(3)
C24 0.054(4) 0.074(5) 0.165(8) -0.017(4) 0.022(5) 0.006(5)
C25 0.074(5) 0.071(5) 0.068(4) 0.003(4) -0.009(4) 0.003(4)
C26 0.072(5) 0.097(6) 0.122(7) -0.006(5) 0.003(5) 0.002(5)

loop_
_atom_type_symbol
_atom_type_description
_atom_type_scat_dispersion_real
_atom_type_scat_dispersion_imag
_atom_type_scat_source
C C 0.0033 0.0016 'International Tables Vol C Tables 4.2.6.8 and 6.1.1.4'
H H 0.0000 0.0000 'International Tables Vol C Tables 4.2.6.8 and 6.1.1.4'
N N 0.0061 0.0033 'International Tables Vol C Tables 4.2.6.8 and 6.1.1.4'
F F 0.0171 0.0103 'International Tables Vol C Tables 4.2.6.8 and 6.1.1.4'
P P 0.1023 0.0942 'International Tables Vol C Tables 4.2.6.8 and 6.1.1.4'
Ag Ag -0.8971 1.1015 'International Tables Vol C Tables 4.2.6.8 and 6.1.1.4'

loop_
_geom_angle_atom_site_label_1
_geom_angle_atom_site_label_2
_geom_angle_atom_site_label_3
_geom_angle
_geom_angle_publ_flag
N1 Ag1 N2 69.30(10) yes
N1 Ag1 N3 136.4(2) yes
N1 Ag1 N4 127.2(2) yes
N2 Ag1 N3 67.1(2) yes
N2 Ag1 N4 163.4(2) yes
N3 Ag1 N4 96.4(2) yes
F3 P1 F4 86.2(6) no
F3 P1 F2 96.1(6) no
F4 P1 F2 176.8(6) no
F3 P1 F1 178.5(6) no
F4 P1 F1 92.7(6) no
F2 P1 F1 84.9(5) no
F3 P1 F6 94.6(5) no
F4 P1 F6 90.1(4) no
F2 P1 F6 91.8(4) no
F1 P1 F6 86.4(4) no
F3 P1 F5 89.1(5) no
F4 P1 F5 88.9(4) no
F2 P1 F5 89.0(3) no
F1 P1 F5 89.8(4) no
F6 P1 F5 176.0(4) no
C5 N1 C1 118.1(5) no
C5 N1 Ag1 119.2(3) no
C1 N1 Ag1 122.4(4) no
C6 N2 C10 119.3(4) no
C6 N2 Ag1 118.5(3) no
C10 N2 Ag1 122.0(3) no
C15 N3 C11 117.6(5) no
C15 N3 Ag1 123.7(4) no
C11 N3 Ag1 118.7(3) no
C23 N4 Ag1 171.9(6) no
C2 C1 N1 122.7(6) no
C1 C2 C3 119.2(6) no
C2 C3 C4 119.5(6) no
C3 C4 C5 119.0(6) no
N1 C5 C4 121.6(5) no
N1 C5 C6 116.6(5) no
C4 C5 C6 121.8(5) no
N2 C6 C7 122.0(5) no
N2 C6 C5 116.0(4) no
C7 C6 C5 122.0(5) no
C6 C7 C8 119.8(5) no
C9 C8 C7 116.7(5) no
C9 C8 C16 122.1(5) no
C7 C8 C16 121.2(5) no
C10 C9 C8 120.6(5) no
N2 C10 C9 121.5(5) no
N2 C10 C11 116.2(4) no
C9 C10 C11 122.2(4) no
N3 C11 C12 121.5(5) no
N3 C11 C10 115.9(5) no
C12 C11 C10 122.6(5) no
C13 C12 C11 119.5(6) no
C14 C13 C12 119.7(6) no
C13 C14 C15 117.7(6) no
N3 C15 C14 124.0(6) no
C17 C16 C22 117.2(5) no
C17 C16 C8 122.1(5) no
C22 C16 C8 120.7(5) no
C16 C17 C18 122.2(5) no
C17 C18 C19 120.0(6) no
C20 C19 C18 118.8(6) no
C19 C20 C22 121.4(6) no
C20 C22 C16 120.5(6) no
N4 C23 C24 179.2(8) no
N5 C25 C26 178.7(9) no
C2 C1 H1 118.6 no
N1 C1 H1 118.6 no
C1 C2 H2 120.4 no
C3 C2 H2 120.4 no
C2 C3 H3 120.2 no
C4 C3 H3 120.2 no
C3 C4 H4 120.5 no
C5 C4 H4 120.5 no
C6 C7 H7 120.1 no
C8 C7 H7 120.1 no
C10 C9 H9 119.7 no
C8 C9 H9 119.7 no
C13 C12 H12 120.3 no
C11 C12 H12 120.3 no
C14 C13 H13 120.2 no
C12 C13 H13 120.2 no
C13 C14 H14 121.2 no
C15 C14 H14 121.2 no
N3 C15 H15 118.0 no
C14 C15 H15 118.0 no
C16 C17 H17 118.9 no
C18 C17 H17 118.9 no
C17 C18 H18 120.0 no
C19 C18 H18 120.0 no
C20 C19 H19 120.6 no
C18 C19 H19 120.6 no
C19 C20 H20 119.3 no
C22 C20 H20 119.3 no
C20 C22 H22 119.8 no
C16 C22 H22 119.8 no
C23 C24 H24a 109.5 no
C23 C24 H24b 109.5 no
H24a C24 H24b 109.5 no
C23 C24 H24c 109.5 no
H24a C24 H24c 109.5 no
H24b C24 H24c 109.5 no
C25 C26 H26a 109.5 no
C25 C26 H26b 109.5 no
H26a C26 H26b 109.5 no
C25 C26 H26c 109.5 no
H26a C26 H26c 109.5 no
H26b C26 H26c 109.5 no

loop_
_geom_bond_atom_site_label_1
_geom_bond_atom_site_label_2
_geom_bond_distance
_geom_bond_publ_flag
Ag1 N1 2.348(5) yes
Ag1 N2 2.378(4) yes
Ag1 N3 2.470(5) yes
Ag1 N4 2.187(6) yes
P1 F3 1.485(6) no
P1 F4 1.508(6) no
P1 F2 1.525(6) no
P1 F1 1.533(6) no
P1 F6 1.537(5) no
P1 F5 1.565(5) no
N1 C5 1.329(7) no
N1 C1 1.373(7) no
N2 C6 1.327(6) no
N2 C10 1.334(6) no
N3 C15 1.336(8) no
N3 C11 1.339(7) no
N4 C23 1.116(8) no
N5 C25 1.120(10) no
C1 C2 1.357(9) no
C2 C3 1.363(9) no
C3 C4 1.384(8) no
C4 C5 1.397(7) no
C5 C6 1.504(7) no
C6 C7 1.388(7) no
C7 C8 1.392(7) no
C8 C9 1.388(7) no
C8 C16 1.481(7) no
C9 C10 1.382(7) no
C10 C11 1.508(7) no
C11 C12 1.376(8) no
C12 C13 1.372(8) no
C13 C14 1.361(9) no
C14 C15 1.370(10) no
C16 C17 1.373(8) no
C16 C22 1.406(8) no
C17 C18 1.374(8) no
C18 C19 1.385(9) no
C19 C20 1.370(10) no
C20 C22 1.370(9) no
C23 C24 1.444(9) no
C25 C26 1.440(10) no
C1 H1 0.93 no
C2 H2 0.93 no
C3 H3 0.93 no
C4 H4 0.93 no
C7 H7 0.93 no
C9 H9 0.93 no
C12 H12 0.93 no
C13 H13 0.93 no
C14 H14 0.93 no
C15 H15 0.93 no
C17 H17 0.93 no
C18 H18 0.93 no
C19 H19 0.93 no
C20 H20 0.93 no
C22 H22 0.93 no
C24 H24a 0.96 no
C24 H24b 0.96 no
C24 H24c 0.96 no
C26 H26a 0.96 no
C26 H26b 0.96 no
C26 H26c 0.96 no

loop_
_geom_torsion_atom_site_label_1
_geom_torsion_atom_site_label_2
_geom_torsion_atom_site_label_3
_geom_torsion_atom_site_label_4
_geom_torsion
_geom_torsion_publ_flag
N4 Ag1 N1 C5 175.9(4) no
N2 Ag1 N1 C5 -1.6(4) no
N3 Ag1 N1 C5 -2.8(5) no
N4 Ag1 N1 C1 3.0(5) no
N2 Ag1 N1 C1 -174.5(5) no
N3 Ag1 N1 C1 -175.7(4) no
N4 Ag1 N2 C6 -176.0(6) no
N1 Ag1 N2 C6 -3.0(3) no
N3 Ag1 N2 C6 176.2(4) no
N4 Ag1 N2 C10 8.2(8) no
N1 Ag1 N2 C10 -178.7(4) no
N3 Ag1 N2 C10 0.4(4) no
N4 Ag1 N3 C15 2.8(5) no
N1 Ag1 N3 C15 -178.3(4) no
N2 Ag1 N3 C15 -179.5(5) no
N4 Ag1 N3 C11 -176.9(4) no
N1 Ag1 N3 C11 2.0(5) no
N2 Ag1 N3 C11 0.8(4) no
C5 N1 C1 C2 0.8(9) no
Ag1 N1 C1 C2 173.8(5) no
N1 C1 C2 C3 .0(10) no
C1 C2 C3 C4 .0(10) no
C2 C3 C4 C5 0.0(9) no
C1 N1 C5 C4 -0.9(8) no
Ag1 N1 C5 C4 -174.1(4) no
C1 N1 C5 C6 178.6(5) no
Ag1 N1 C5 C6 5.4(6) no
C3 C4 C5 N1 0.5(8) no
C3 C4 C5 C6 -179.0(5) no
C10 N2 C6 C7 1.8(7) no
Ag1 N2 C6 C7 -174.1(4) no
C10 N2 C6 C5 -177.5(4) no
Ag1 N2 C6 C5 6.6(6) no
N1 C5 C6 N2 -7.9(7) no
C4 C5 C6 N2 171.6(5) no
N1 C5 C6 C7 172.8(5) no
C4 C5 C6 C7 -7.7(8) no
N2 C6 C7 C8 -3.5(7) no
C5 C6 C7 C8 175.7(4) no
C6 C7 C8 C9 2.2(7) no
C6 C7 C8 C16 -177.1(5) no
C7 C8 C9 C10 0.5(7) no
C16 C8 C9 C10 179.9(5) no
C6 N2 C10 C9 1.1(7) no
Ag1 N2 C10 C9 176.9(4) no
C6 N2 C10 C11 -177.1(4) no
Ag1 N2 C10 C11 -1.4(6) no
C8 C9 C10 N2 -2.3(8) no
C8 C9 C10 C11 175.9(5) no
C15 N3 C11 C12 0.8(8) no
Ag1 N3 C11 C12 -179.5(4) no
C15 N3 C11 C10 178.5(5) no
Ag1 N3 C11 C10 -1.7(6) no
N2 C10 C11 N3 2.0(7) no
C9 C10 C11 N3 -176.2(5) no
N2 C10 C11 C12 179.7(5) no
C9 C10 C11 C12 1.5(8) no
N3 C11 C12 C13 -0.9(9) no
C10 C11 C12 C13 -178.5(5) no
C11 C12 C13 C14 1.0(10) no
C12 C13 C14 C15 -1.0(10) no
C11 N3 C15 C14 -1.0(10) no
Ag1 N3 C15 C14 179.3(5) no
C13 C14 C15 N3 1.0(10) no
C9 C8 C16 C17 -159.6(5) no
C7 C8 C16 C17 19.8(8) no
C9 C8 C16 C22 20.7(8) no
C7 C8 C16 C22 -159.9(5) no
C22 C16 C17 C18 0.0(8) no
C8 C16 C17 C18 -179.7(5) no
C16 C17 C18 C19 0.2(9) no
C17 C18 C19 C20 -1.0(10) no
C18 C19 C20 C22 2.0(10) no
C19 C20 C22 C16 -2.0(10) no
C17 C16 C22 C20 0.6(9) no
C8 C16 C22 C20 -179.7(6) no
